data_7227360
loop_
_publ_author_name
'Li, Ling'
'Lv, Lei'
'Huang, Ru-Dan'

_publ_section_title
;
 A series of coordination polymers based on terphenyl tetracarboxylates
 and bis-pyridyl ligands with water vapor sorption properties
;
_journal_issue 2
_journal_name_full 'RSC Adv.'
_journal_page_first 975
_journal_paper_doi 10.1039/C6RA25319A
_journal_volume 7
_journal_year 2017
_chemical_formula_sum 'C68 H64 Co2 N8 O20'
_chemical_formula_weight 1431.13
_chemical_name_systematic
; 
 ? 
;
_space_group_IT_number 2
_symmetry_cell_setting triclinic
_symmetry_space_group_name_Hall '-P 1'
_symmetry_space_group_name_H-M 'P -1'
_atom_sites_solution_hydrogens geom
_atom_sites_solution_primary direct
_atom_sites_solution_secondary difmap
_audit_creation_method SHELXL-97
_audit_update_record
;
2015-03-30 deposited with the CCDC.
2016-11-21 downloaded from the CCDC.
;
_cell_angle_alpha 88.316(2)
_cell_angle_beta 70.2590(10)
_cell_angle_gamma 78.075(2)
_cell_formula_units_Z 1
_cell_length_a 10.7230(9)
_cell_length_b 11.8829(11)
_cell_length_c 13.6481(12)
_cell_measurement_reflns_used 739
_cell_measurement_temperature 298(2)
_cell_measurement_theta_max 26.819
_cell_measurement_theta_min 3.001
_cell_volume 1600.0(2)
_computing_cell_refinement 'Bruker SMART'
_computing_data_collection 'Bruker SMART'
_computing_data_reduction 'Bruker SAINT'
_computing_molecular_graphics 'Bruker SHELXTL'
_computing_publication_material 'Bruker SHELXTL'
_computing_structure_refinement 'SHELXL-97 (Sheldrick, 1997)'
_computing_structure_solution 'SHELXS-97 (Sheldrick, 1990)'
_diffrn_ambient_temperature 298(2)
_diffrn_measured_fraction_theta_full 0.942
_diffrn_measured_fraction_theta_max 0.942
_diffrn_measurement_device_type 'CCD area detector'
_diffrn_measurement_method 'phi and omega scans'
_diffrn_radiation_monochromator graphite
_diffrn_radiation_source 'fine-focus sealed tube'
_diffrn_radiation_type MoK\a
_diffrn_radiation_wavelength 0.71073
_diffrn_reflns_av_R_equivalents 0.0886
_diffrn_reflns_av_sigmaI/netI 0.3157
_diffrn_reflns_limit_h_max 8
_diffrn_reflns_limit_h_min -12
_diffrn_reflns_limit_k_max 14
_diffrn_reflns_limit_k_min -13
_diffrn_reflns_limit_l_max 15
_diffrn_reflns_limit_l_min -16
_diffrn_reflns_number 7627
_diffrn_reflns_theta_full 25.02
_diffrn_reflns_theta_max 25.02
_diffrn_reflns_theta_min 2.97
_exptl_absorpt_coefficient_mu 0.603
_exptl_absorpt_correction_T_max 0.9647
_exptl_absorpt_correction_T_min 0.9044
_exptl_absorpt_correction_type multi-scan
_exptl_absorpt_process_details sadabs
_exptl_crystal_density_diffrn 1.485
_exptl_crystal_density_meas 0
_exptl_crystal_density_method 'not measured'
_exptl_crystal_F_000 742
_exptl_crystal_size_max 0.17
_exptl_crystal_size_mid 0.10
_exptl_crystal_size_min 0.06
_refine_diff_density_max 0.862
_refine_diff_density_min -0.499
_refine_diff_density_rms 0.179
_refine_ls_extinction_coef 0.44(5)
_refine_ls_extinction_expression Fc^*^=kFc[1+0.001xFc^2^\l^3^/sin(2\q)]^-1/4^
_refine_ls_extinction_method SHELXL
_refine_ls_goodness_of_fit_ref 1.017
_refine_ls_hydrogen_treatment mixed
_refine_ls_matrix_type full
_refine_ls_number_parameters 473
_refine_ls_number_reflns 5313
_refine_ls_number_restraints 0
_refine_ls_restrained_S_all 1.017
_refine_ls_R_factor_all 0.2697
_refine_ls_R_factor_gt 0.1471
_refine_ls_shift/su_max 0.001
_refine_ls_shift/su_mean 0.000
_refine_ls_structure_factor_coef Fsqd
_refine_ls_weighting_details 'calc w=1/[\s^2^(Fo^2^)+(0.1593P)^2^+0.0000P] where P=(Fo^2^+2Fc^2^)/3'
_refine_ls_weighting_scheme calc
_refine_ls_wR_factor_gt 0.2957
_refine_ls_wR_factor_ref 0.4166
_reflns_number_gt 1952
_reflns_number_total 5313
_reflns_threshold_expression >2sigma(I)
_cod_data_source_file c6ra25319a2.cif
_cod_data_source_block complex17
_cod_depositor_comments
;
The following automatic conversions were performed:

'_symmetry_cell_setting' value 'Triclinic' changed to 'triclinic'
according to
/usr/data/users/saulius/crontab/automatic-downloads/rss-feeds/RSC/lib/dictionaries/cif_core.dic
dictionary named 'cif_core.dic' version 2.4.2 from 2011-04-26.

Automatic conversion script
Id: cif_fix_values 4268 2015-11-12 08:31:59Z antanas 
;
_cod_original_sg_symbol_H-M P-1
_cod_database_code 7227360

loop_
_symmetry_equiv_pos_as_xyz
'x, y, z'
'-x, -y, -z'

loop_
_atom_site_label
_atom_site_type_symbol
_atom_site_fract_x
_atom_site_fract_y
_atom_site_fract_z
_atom_site_U_iso_or_equiv
_atom_site_adp_type
_atom_site_occupancy
_atom_site_symmetry_multiplicity
_atom_site_calc_flag
_atom_site_refinement_flags
_atom_site_disorder_assembly
_atom_site_disorder_group
Co1 Co -0.07801(17) 0.81544(15) 0.58571(13) 0.0643(10) Uani 1 1 d . . .
N1 N -0.0461(11) 0.7074(12) 0.7075(9) 0.080(3) Uani 1 1 d . . .
N2 N -0.2251(11) 0.7264(9) 0.5716(8) 0.068(3) Uani 1 1 d . . .
N3 N 0.252(5) 0.926(2) 0.683(3) 0.122(13) Uani 0.64(7) 1 d P A 1
H3D H 0.2173 0.9044 0.6361 0.146 Uiso 0.64(7) 1 d PR A 1
H3E H 0.2869 0.9881 0.6593 0.146 Uiso 0.64(7) 1 d PR A 1
H3B H 0.3161 0.8682 0.6904 0.146 Uiso 0.64(7) 1 d PR A 1
H3C H 0.1861 0.9429 0.7452 0.146 Uiso 0.64(7) 1 d PR A 1
N4 N 0.030(3) 0.992(3) 0.881(2) 0.131(14) Uani 0.56(3) 1 d P B 1
H4C H -0.0452 0.9698 0.9215 0.157 Uiso 0.56(3) 1 d PR B 1
H4D H 0.0093 1.0683 0.8726 0.157 Uiso 0.56(3) 1 d PR B 1
H4A H 0.0628 0.9538 0.8186 0.157 Uiso 0.56(3) 1 d PR B 1
H4B H 0.0946 0.9765 0.9110 0.157 Uiso 0.56(3) 1 d PR B 1
N3' N 0.154(8) 0.916(4) 0.746(5) 0.12(2) Uani 0.36(7) 1 d P A 2
H3'C H 0.1913 0.9411 0.7888 0.147 Uiso 0.36(7) 1 d PR A 2
H3'D H 0.0783 0.9679 0.7490 0.147 Uiso 0.36(7) 1 d PR A 2
H3'A H 0.1357 0.8465 0.7628 0.147 Uiso 0.36(7) 1 d PR A 2
H3'B H 0.2132 0.9071 0.6798 0.147 Uiso 0.36(7) 1 d PR A 2
N4' N 0.054(4) 0.900(4) 0.965(3) 0.131(18) Uani 0.44(3) 1 d P B 2
H4'C H -0.0365 0.9189 0.9823 0.158 Uiso 0.44(3) 1 d PR B 2
H4'D H 0.0837 0.9608 0.9793 0.158 Uiso 0.44(3) 1 d PR B 2
H4'A H 0.0933 0.8779 0.8970 0.158 Uiso 0.44(3) 1 d PR B 2
H4'B H 0.0782 0.8389 1.0004 0.158 Uiso 0.44(3) 1 d PR B 2
O1 O 0.0853(9) 0.7064(8) 0.4731(7) 0.072(3) Uani 1 1 d . . .
O2 O 0.1400(9) 0.8447(8) 0.5387(7) 0.075(3) Uani 1 1 d . . .
O3 O 0.6329(13) 0.8850(13) 0.3827(11) 0.155(6) Uani 1 1 d . . .
O4 O 0.7744(13) 0.7724(12) 0.2504(10) 0.126(5) Uani 1 1 d . . .
O5 O 0.1923(13) 0.0776(12) -0.0010(12) 0.132(5) Uani 1 1 d . . .
O6 O 0.3048(13) -0.0382(12) -0.1435(12) 0.134(5) Uani 1 1 d . . .
O7 O 0.7904(9) -0.0594(9) -0.3141(7) 0.079(3) Uani 1 1 d . . .
O8 O 0.8937(10) 0.0716(9) -0.2768(7) 0.085(3) Uani 1 1 d . . .
O9 O -0.1083(10) 0.9195(8) 0.4584(7) 0.088(3) Uani 1 1 d . . .
H9C H -0.1320 0.9918 0.4712 0.106 Uiso 1 1 d R . .
H9D H -0.0406 0.9068 0.4022 0.106 Uiso 1 1 d R . .
O10 O 0.977(5) 0.197(9) 0.855(9) 0.32(6) Uani 0.70(16) 1 d P C 1
H10E H 1.0557 0.2080 0.8211 0.388 Uiso 0.70(16) 1 d PR C 1
H10F H 0.9511 0.1604 0.8160 0.388 Uiso 0.70(16) 1 d PR C 1
O10' O 0.942(10) 0.28(2) 0.77(2) 0.32(13) Uani 0.30(16) 1 d P C 2
H10G H 1.0260 0.2671 0.7581 0.389 Uiso 0.30(16) 1 d PR C 2
H10H H 0.9255 0.2162 0.7493 0.389 Uiso 0.30(16) 1 d PR C 2
C1 C 0.4917(14) 0.5023(12) 0.1768(10) 0.067(4) Uani 1 1 d . . .
C2 C 0.3857(14) 0.4857(12) 0.1425(10) 0.069(4) Uani 1 1 d . . .
H2 H 0.3034 0.5384 0.1646 0.082 Uiso 1 1 calc R . .
C3 C 0.4011(13) 0.3947(11) 0.0781(10) 0.066(4) Uani 1 1 d . . .
H3A H 0.3284 0.3876 0.0579 0.079 Uiso 1 1 calc R . .
C4 C 0.5208(13) 0.3118(12) 0.0411(10) 0.066(4) Uani 1 1 d . . .
C5 C 0.6290(14) 0.3284(12) 0.0726(10) 0.069(4) Uani 1 1 d . . .
H5 H 0.7115 0.2761 0.0490 0.083 Uiso 1 1 calc R . .
C6 C 0.6147(13) 0.4203(12) 0.1372(10) 0.071(4) Uani 1 1 d . . .
H6 H 0.6884 0.4288 0.1555 0.085 Uiso 1 1 calc R . .
C7 C 0.1737(14) 0.7641(12) 0.4738(10) 0.068(4) Uani 1 1 d . . .
C8 C 0.6596(18) 0.8021(15) 0.3153(13) 0.090(5) Uani 1 1 d . . .
C9 C 0.3151(13) 0.7278(11) 0.3956(9) 0.060(3) Uani 1 1 d . . .
C10 C 0.4166(14) 0.7828(12) 0.3938(10) 0.069(4) Uani 1 1 d . . .
H10 H 0.3982 0.8443 0.4407 0.083 Uiso 1 1 calc R . .
C11 C 0.5472(14) 0.7470(11) 0.3222(10) 0.066(3) Uani 1 1 d . . .
C12 C 0.5692(14) 0.6550(12) 0.2512(10) 0.067(4) Uani 1 1 d . . .
H12 H 0.6554 0.6314 0.2024 0.081 Uiso 1 1 calc R . .
C13 C 0.4704(13) 0.5988(12) 0.2504(10) 0.064(3) Uani 1 1 d . . .
C14 C 0.3411(13) 0.6375(11) 0.3258(10) 0.064(3) Uani 1 1 d . . .
H14 H 0.2714 0.6010 0.3284 0.077 Uiso 1 1 calc R . .
C15 C 0.2961(19) 0.0381(16) -0.0743(15) 0.097(5) Uani 1 1 d . . .
C16 C 0.7916(15) 0.0292(13) -0.2621(11) 0.068(4) Uani 1 1 d . . .
C17 C 0.4234(14) 0.0812(12) -0.0864(11) 0.073(4) Uani 1 1 d . . .
C18 C 0.4200(15) 0.1660(12) -0.0200(11) 0.076(4) Uani 1 1 d . . .
H18 H 0.3392 0.1931 0.0341 0.091 Uiso 1 1 calc R . .
C19 C 0.5323(14) 0.2151(12) -0.0287(10) 0.068(4) Uani 1 1 d . . .
C20 C 0.6531(13) 0.1686(12) -0.1088(10) 0.066(4) Uani 1 1 d . . .
H20 H 0.7299 0.1981 -0.1176 0.080 Uiso 1 1 calc R . .
C21 C 0.6606(14) 0.0780(12) -0.1763(10) 0.068(4) Uani 1 1 d . . .
C22 C 0.5456(14) 0.0360(12) -0.1663(11) 0.074(4) Uani 1 1 d . . .
H22 H 0.5495 -0.0219 -0.2123 0.089 Uiso 1 1 calc R . .
C23 C -0.0367(16) 0.7512(17) 0.7919(14) 0.100(5) Uani 1 1 d . . .
H23 H -0.0432 0.8303 0.7967 0.120 Uiso 1 1 calc R . .
C24 C -0.0166(16) 0.6826(18) 0.8786(13) 0.102(5) Uani 1 1 d . . .
H24 H -0.0093 0.7167 0.9364 0.122 Uiso 1 1 calc R . .
C25 C -0.0090(15) 0.5661(17) 0.8711(14) 0.092(5) Uani 1 1 d . . .
C26 C -0.0195(16) 0.5217(16) 0.7837(14) 0.098(5) Uani 1 1 d . . .
H26 H -0.0158 0.4433 0.7767 0.118 Uiso 1 1 calc R . .
C27 C -0.0359(15) 0.5948(16) 0.7049(12) 0.087(5) Uani 1 1 d . . .
H27 H -0.0401 0.5613 0.6456 0.104 Uiso 1 1 calc R . .
C28 C 0.0039(18) 0.489(2) 0.9565(11) 0.111(6) Uani 1 1 d . . .
H28 H 0.0208 0.4110 0.9393 0.133 Uiso 1 1 calc R . .
C29 C -0.3546(15) 0.7491(13) 0.6319(11) 0.079(4) Uani 1 1 d . . .
H29 H -0.3838 0.8063 0.6845 0.094 Uiso 1 1 calc R . .
C30 C -0.4475(14) 0.6908(12) 0.6191(10) 0.073(4) Uani 1 1 d . . .
H30 H -0.5369 0.7100 0.6637 0.088 Uiso 1 1 calc R . .
C31 C -0.4136(15) 0.6071(12) 0.5445(11) 0.068(4) Uani 1 1 d . . .
C32 C -0.2751(15) 0.5817(13) 0.4802(11) 0.078(4) Uani 1 1 d . . .
H32 H -0.2437 0.5242 0.4277 0.094 Uiso 1 1 calc R . .
C33 C -0.1878(15) 0.6431(13) 0.4966(11) 0.078(4) Uani 1 1 d . . .
H33 H -0.0977 0.6260 0.4533 0.093 Uiso 1 1 calc R . .
C34 C -0.5142(15) 0.5449(11) 0.5338(10) 0.075(4) Uani 1 1 d . . .
H34 H -0.6038 0.5693 0.5769 0.090 Uiso 1 1 calc R . .

loop_
_atom_site_aniso_label
_atom_site_aniso_U_11
_atom_site_aniso_U_22
_atom_site_aniso_U_33
_atom_site_aniso_U_23
_atom_site_aniso_U_13
_atom_site_aniso_U_12
Co1 0.0665(14) 0.0510(14) 0.0675(13) -0.0091(8) -0.0146(9) -0.0074(8)
N1 0.079(8) 0.074(10) 0.080(8) -0.008(7) -0.020(6) -0.008(7)
N2 0.072(8) 0.054(7) 0.073(7) -0.007(6) -0.021(6) -0.005(6)
N3 0.11(3) 0.11(2) 0.12(3) -0.008(16) -0.01(2) -0.023(17)
N4 0.12(2) 0.13(3) 0.13(3) 0.00(2) -0.021(18) -0.027(19)
N3' 0.11(5) 0.11(4) 0.12(5) -0.01(3) -0.01(4) -0.02(3)
N4' 0.12(3) 0.13(4) 0.13(3) 0.00(3) -0.02(2) -0.03(2)
O1 0.072(6) 0.059(6) 0.075(6) -0.001(5) -0.016(5) -0.008(5)
O2 0.080(6) 0.058(6) 0.074(6) -0.012(5) -0.012(5) -0.008(5)
O3 0.134(11) 0.136(13) 0.161(12) -0.070(10) 0.017(9) -0.058(9)
O4 0.099(9) 0.134(12) 0.139(10) -0.031(9) -0.006(8) -0.062(8)
O5 0.088(9) 0.123(11) 0.171(13) -0.024(10) -0.015(9) -0.033(8)
O6 0.120(10) 0.116(11) 0.173(13) -0.038(10) -0.046(9) -0.040(8)
O7 0.071(6) 0.076(7) 0.082(6) -0.018(5) -0.022(5) -0.004(5)
O8 0.077(7) 0.083(8) 0.080(6) -0.021(5) -0.005(5) -0.014(6)
O9 0.100(7) 0.053(6) 0.087(7) -0.003(5) -0.004(5) -0.008(5)
O10 0.11(2) 0.54(11) 0.31(9) -0.26(8) -0.05(3) -0.07(4)
O10' 0.11(5) 0.5(2) 0.31(19) -0.26(18) -0.05(7) -0.07(8)
C1 0.067(9) 0.054(9) 0.065(8) -0.006(6) -0.008(7) -0.006(7)
C2 0.064(9) 0.059(9) 0.074(9) -0.014(7) -0.016(7) -0.003(7)
C3 0.058(8) 0.059(9) 0.071(8) -0.012(7) -0.012(6) -0.007(7)
C4 0.061(9) 0.058(9) 0.071(8) -0.006(7) -0.013(7) -0.009(7)
C5 0.063(9) 0.059(9) 0.073(9) -0.010(7) -0.010(7) -0.004(7)
C6 0.065(9) 0.060(9) 0.076(9) -0.014(7) -0.011(7) -0.008(7)
C7 0.071(10) 0.050(9) 0.076(9) -0.012(7) -0.017(7) -0.009(7)
C8 0.087(12) 0.075(12) 0.094(11) -0.019(9) -0.007(10) -0.021(9)
C9 0.067(9) 0.048(8) 0.064(8) -0.004(6) -0.022(7) -0.008(6)
C10 0.076(10) 0.057(9) 0.071(8) -0.007(7) -0.019(7) -0.016(7)
C11 0.070(9) 0.047(8) 0.076(9) -0.003(7) -0.016(7) -0.018(7)
C12 0.071(9) 0.056(9) 0.073(8) -0.007(7) -0.020(7) -0.014(7)
C13 0.066(9) 0.054(9) 0.067(8) -0.008(6) -0.018(7) -0.006(7)
C14 0.063(8) 0.053(9) 0.072(8) -0.003(7) -0.020(7) -0.008(6)
C15 0.089(13) 0.085(13) 0.109(13) -0.012(10) -0.020(11) -0.023(10)
C16 0.067(10) 0.055(10) 0.076(9) -0.010(7) -0.023(8) -0.002(7)
C17 0.066(9) 0.060(9) 0.088(10) -0.010(8) -0.020(8) -0.013(7)
C18 0.072(10) 0.062(10) 0.085(10) -0.010(7) -0.016(8) -0.011(7)
C19 0.064(9) 0.059(9) 0.074(9) -0.014(7) -0.017(7) -0.005(7)
C20 0.063(9) 0.055(9) 0.074(8) -0.011(7) -0.016(7) -0.007(6)
C21 0.065(9) 0.056(9) 0.073(9) -0.009(7) -0.018(7) -0.001(7)
C22 0.069(10) 0.065(10) 0.086(10) -0.017(8) -0.026(8) -0.009(7)
C23 0.103(13) 0.092(14) 0.095(12) 0.001(11) -0.028(10) -0.006(10)
C24 0.100(13) 0.108(16) 0.091(12) -0.004(11) -0.034(9) -0.006(11)
C25 0.082(11) 0.088(14) 0.089(12) 0.014(10) -0.018(9) -0.002(9)
C26 0.096(12) 0.084(13) 0.097(12) 0.009(11) -0.023(10) 0.004(9)
C27 0.086(11) 0.078(13) 0.084(11) 0.002(9) -0.023(8) 0.000(9)
C28 0.095(12) 0.115(15) 0.101(14) 0.007(14) -0.026(13) 0.011(10)
C29 0.078(11) 0.070(10) 0.076(9) -0.018(7) -0.015(8) -0.007(8)
C30 0.068(9) 0.068(10) 0.078(9) -0.008(8) -0.015(7) -0.019(8)
C31 0.072(10) 0.059(10) 0.075(9) -0.003(7) -0.026(8) -0.017(7)
C32 0.077(10) 0.067(10) 0.086(10) -0.024(8) -0.022(8) -0.010(8)
C33 0.075(10) 0.065(10) 0.087(10) -0.020(8) -0.015(8) -0.018(8)
C34 0.077(9) 0.063(11) 0.080(10) -0.003(7) -0.026(8) -0.003(8)

loop_
_atom_type_symbol
_atom_type_description
_atom_type_scat_dispersion_real
_atom_type_scat_dispersion_imag
_atom_type_scat_source
C C 0.0033 0.0016 'International Tables Vol C Tables 4.2.6.8 and 6.1.1.4'
H H 0.0000 0.0000 'International Tables Vol C Tables 4.2.6.8 and 6.1.1.4'
O O 0.0106 0.0060 'International Tables Vol C Tables 4.2.6.8 and 6.1.1.4'
N N 0.0061 0.0033 'International Tables Vol C Tables 4.2.6.8 and 6.1.1.4'
Co Co 0.3494 0.9721 'International Tables Vol C Tables 4.2.6.8 and 6.1.1.4'

loop_
_geom_angle_atom_site_label_1
_geom_angle_atom_site_label_2
_geom_angle_atom_site_label_3
_geom_angle
_geom_angle_site_symmetry_1
_geom_angle_site_symmetry_3
O7 Co1 O1 169.0(4) 1_466 .
O7 Co1 N2 96.4(4) 1_466 .
O1 Co1 N2 93.8(4) . .
O7 Co1 N1 93.4(4) 1_466 .
O1 Co1 N1 90.6(4) . .
N2 Co1 N1 91.4(5) . .
O7 Co1 O9 88.5(4) 1_466 .
O1 Co1 O9 87.7(3) . .
N2 Co1 O9 87.5(4) . .
N1 Co1 O9 177.9(4) . .
O7 Co1 O2 111.2(4) 1_466 .
O1 Co1 O2 58.5(4) . .
N2 Co1 O2 152.2(4) . .
N1 Co1 O2 90.4(4) . .
O9 Co1 O2 89.8(3) . .
C27 N1 C23 115.4(15) . .
C27 N1 Co1 123.6(11) . .
C23 N1 Co1 121.0(12) . .
C29 N2 C33 116.6(12) . .
C29 N2 Co1 124.1(10) . .
C33 N2 Co1 119.3(9) . .
H3D N3 H3E 108.5 . .
H3D N3 H3B 110.2 . .
H3E N3 H3B 110.2 . .
H3D N3 H3C 110.2 . .
H3E N3 H3C 110.2 . .
H3B N3 H3C 107.7 . .
H3D N3 H3'C 128.1 . .
H3E N3 H3'C 107.5 . .
H3B N3 H3'C 90.6 . .
H3C N3 H3'C 20.4 . .
H3D N3 H3'B 37.9 . .
H3E N3 H3'B 138.2 . .
H3B N3 H3'B 106.4 . .
H3C N3 H3'B 76.2 . .
H3'C N3 H3'B 91.4 . .
H4C N4 H4D 108.4 . .
H4C N4 H4A 110.1 . .
H4D N4 H4A 110.1 . .
H4C N4 H4B 110.1 . .
H4D N4 H4B 110.1 . .
H4A N4 H4B 108.2 . .
H4C N4 H4'A 82.5 . .
H4D N4 H4'A 165.6 . .
H4A N4 H4'A 73.3 . .
H4B N4 H4'A 56.3 . .
H3D N3' H3C 86.9 . .
H3D N3' H4A 150.7 . .
H3C N3' H4A 100.4 . .
H3D N3' H3'C 123.7 . .
H3C N3' H3'C 41.1 . .
H4A N3' H3'C 75.5 . .
H3D N3' H3'D 99.3 . .
H3C N3' H3'D 101.2 . .
H4A N3' H3'D 51.6 . .
H3'C N3' H3'D 108.8 . .
H3D N3' H3'A 103.1 . .
H3C N3' H3'A 144.3 . .
H4A N3' H3'A 87.5 . .
H3'C N3' H3'A 110.6 . .
H3'D N3' H3'A 110.6 . .
H3D N3' H3'B 14.2 . .
H3C N3' H3'B 76.7 . .
H4A N3' H3'B 161.6 . .
H3'C N3' H3'B 110.6 . .
H3'D N3' H3'B 110.6 . .
H3'A N3' H3'B 105.6 . .
H4C N4' H4B 65.3 . .
H4C N4' H4'C 42.9 . .
H4B N4' H4'C 104.4 . .
H4C N4' H4'D 94.0 . .
H4B N4' H4'D 48.8 . .
H4'C N4' H4'D 108.7 . .
H4C N4' H4'A 79.3 . .
H4B N4' H4'A 67.1 . .
H4'C N4' H4'A 110.5 . .
H4'D N4' H4'A 110.5 . .
H4C N4' H4'B 150.1 . .
H4B N4' H4'B 144.3 . .
H4'C N4' H4'B 110.5 . .
H4'D N4' H4'B 110.5 . .
H4'A N4' H4'B 106.2 . .
C7 O1 Co1 94.9(8) . .
C7 O2 Co1 87.5(9) . .
C16 O7 Co1 139.1(9) . 1_644
Co1 O9 H9C 116.0 . .
Co1 O9 H9D 113.7 . .
H9C O9 H9D 107.9 . .
H10E O10 H10F 108.4 . .
H10G O10' H10H 108.4 . .
C6 C1 C2 115.6(13) . .
C6 C1 C13 123.7(13) . .
C2 C1 C13 120.7(12) . .
C3 C2 C1 121.8(12) . .
C3 C2 H2 119.1 . .
C1 C2 H2 119.1 . .
C2 C3 C4 123.0(13) . .
C2 C3 H3A 118.5 . .
C4 C3 H3A 118.5 . .
C3 C4 C5 116.0(13) . .
C3 C4 C19 120.8(13) . .
C5 C4 C19 123.1(12) . .
C6 C5 C4 121.4(12) . .
C6 C5 H5 119.3 . .
C4 C5 H5 119.3 . .
C5 C6 C1 122.2(14) . .
C5 C6 H6 118.9 . .
C1 C6 H6 118.9 . .
O2 C7 O1 118.7(13) . .
O2 C7 C9 123.6(14) . .
O1 C7 C9 117.7(12) . .
O4 C8 O3 120.6(17) . .
O4 C8 C11 123.5(15) . .
O3 C8 C11 115.8(15) . .
C10 C9 C14 120.1(12) . .
C10 C9 C7 121.2(12) . .
C14 C9 C7 118.7(13) . .
C9 C10 C11 120.5(13) . .
C9 C10 H10 119.7 . .
C11 C10 H10 119.7 . .
C10 C11 C12 117.6(13) . .
C10 C11 C8 123.4(13) . .
C12 C11 C8 118.9(13) . .
C13 C12 C11 123.4(13) . .
C13 C12 H12 118.3 . .
C11 C12 H12 118.3 . .
C12 C13 C14 116.4(13) . .
C12 C13 C1 124.2(12) . .
C14 C13 C1 119.5(13) . .
C9 C14 C13 122.0(13) . .
C9 C14 H14 119.0 . .
C13 C14 H14 119.0 . .
O5 C15 O6 124.7(18) . .
O5 C15 C17 118.7(17) . .
O6 C15 C17 116.6(16) . .
O8 C16 O7 124.1(13) . .
O8 C16 C21 120.4(13) . .
O7 C16 C21 115.5(14) . .
C18 C17 C22 119.1(14) . .
C18 C17 C15 119.9(14) . .
C22 C17 C15 121.0(14) . .
C17 C18 C19 123.6(13) . .
C17 C18 H18 118.2 . .
C19 C18 H18 118.2 . .
C20 C19 C18 116.2(13) . .
C20 C19 C4 122.4(13) . .
C18 C19 C4 121.4(12) . .
C19 C20 C21 121.3(14) . .
C19 C20 H20 119.3 . .
C21 C20 H20 119.3 . .
C22 C21 C20 119.9(13) . .
C22 C21 C16 119.6(13) . .
C20 C21 C16 120.5(13) . .
C21 C22 C17 119.8(13) . .
C21 C22 H22 120.1 . .
C17 C22 H22 120.1 . .
N1 C23 C24 123.9(18) . .
N1 C23 H23 118.0 . .
C24 C23 H23 118.0 . .
C25 C24 C23 117.4(17) . .
C25 C24 H24 121.3 . .
C23 C24 H24 121.3 . .
C26 C25 C24 118.2(17) . .
C26 C25 C28 119.6(19) . .
C24 C25 C28 122.1(19) . .
C25 C26 C27 119.5(18) . .
C25 C26 H26 120.2 . .
C27 C26 H26 120.2 . .
N1 C27 C26 125.5(17) . .
N1 C27 H27 117.2 . .
C26 C27 H27 117.2 . .
C28 C28 C25 131(3) 2_567 .
C28 C28 H28 114.6 2_567 .
C25 C28 H28 114.6 . .
N2 C29 C30 122.4(14) . .
N2 C29 H29 118.8 . .
C30 C29 H29 118.8 . .
C31 C30 C29 122.6(14) . .
C31 C30 H30 118.7 . .
C29 C30 H30 118.7 . .
C30 C31 C32 115.4(13) . .
C30 C31 C34 121.5(13) . .
C32 C31 C34 123.1(13) . .
C33 C32 C31 119.2(13) . .
C33 C32 H32 120.4 . .
C31 C32 H32 120.4 . .
N2 C33 C32 123.9(13) . .
N2 C33 H33 118.1 . .
C32 C33 H33 118.1 . .
C34 C34 C31 124.7(18) 2_466 .
C34 C34 H34 117.7 2_466 .
C31 C34 H34 117.7 . .

loop_
_geom_bond_atom_site_label_1
_geom_bond_atom_site_label_2
_geom_bond_distance
_geom_bond_site_symmetry_2
Co1 O7 2.006(9) 1_466
Co1 O1 2.114(9) .
Co1 N2 2.133(11) .
Co1 N1 2.146(13) .
Co1 O9 2.178(9) .
Co1 O2 2.304(9) .
N1 C27 1.320(19) .
N1 C23 1.321(19) .
N2 C29 1.328(16) .
N2 C33 1.344(16) .
N3 H3D 0.9000 .
N3 H3E 0.9000 .
N3 H3B 0.9000 .
N3 H3C 0.8999 .
N3 H3'C 1.3726 .
N3 H3'B 0.5205 .
N4 H4C 0.9000 .
N4 H4D 0.9000 .
N4 H4A 0.9000 .
N4 H4B 0.9000 .
N4 H4'A 1.4319 .
N3' H3D 1.4134 .
N3' H3C 0.5091 .
N3' H4A 1.1572 .
N3' H3'C 0.8999 .
N3' H3'D 0.9000 .
N3' H3'A 0.9000 .
N3' H3'B 0.9000 .
N4' H4C 1.4872 .
N4' H4B 1.2132 .
N4' H4'C 0.9000 .
N4' H4'D 0.9000 .
N4' H4'A 0.9000 .
N4' H4'B 0.8999 .
O1 C7 1.283(15) .
O2 C7 1.233(15) .
O3 C8 1.287(18) .
O4 C8 1.237(17) .
O5 C15 1.232(19) .
O6 C15 1.30(2) .
O7 C16 1.291(16) .
O7 Co1 2.006(9) 1_644
O8 C16 1.251(15) .
O9 H9C 0.8499 .
O9 H9D 0.8501 .
O10 H10E 0.8500 .
O10 H10F 0.8501 .
O10' H10G 0.8500 .
O10' H10H 0.8500 .
C1 C6 1.415(17) .
C1 C2 1.416(18) .
C1 C13 1.477(18) .
C2 C3 1.362(17) .
C2 H2 0.9300 .
C3 C4 1.394(17) .
C3 H3A 0.9300 .
C4 C5 1.416(18) .
C4 C19 1.472(18) .
C5 C6 1.374(17) .
C5 H5 0.9300 .
C6 H6 0.9300 .
C7 C9 1.512(18) .
C8 C11 1.46(2) .
C9 C10 1.373(17) .
C9 C14 1.376(17) .
C10 C11 1.397(18) .
C10 H10 0.9300 .
C11 C12 1.411(18) .
C12 C13 1.368(18) .
C12 H12 0.9300 .
C13 C14 1.412(17) .
C14 H14 0.9300 .
C15 C17 1.51(2) .
C16 C21 1.508(19) .
C17 C18 1.362(18) .
C17 C22 1.405(18) .
C18 C19 1.413(18) .
C18 H18 0.9300 .
C19 C20 1.400(17) .
C20 C21 1.410(18) .
C20 H20 0.9300 .
C21 C22 1.387(17) .
C22 H22 0.9300 .
C23 C24 1.47(2) .
C23 H23 0.9300 .
C24 C25 1.37(2) .
C24 H24 0.9300 .
C25 C26 1.37(2) .
C25 C28 1.49(2) .
C26 C27 1.40(2) .
C26 H26 0.9300 .
C27 H27 0.9300 .
C28 C28 1.19(3) 2_567
C28 H28 0.9300 .
C29 C30 1.383(19) .
C29 H29 0.9300 .
C30 C31 1.348(17) .
C30 H30 0.9300 .
C31 C32 1.421(18) .
C31 C34 1.474(19) .
C32 C33 1.375(18) .
C32 H32 0.9300 .
C33 H33 0.9300 .
C34 C34 1.35(3) 2_466
C34 H34 0.9300 .

loop_
_geom_torsion_atom_site_label_1
_geom_torsion_atom_site_label_2
_geom_torsion_atom_site_label_3
_geom_torsion_atom_site_label_4
_geom_torsion
_geom_torsion_site_symmetry_1
_geom_torsion_site_symmetry_4
O7 Co1 N1 C27 139.3(12) 1_466 .
O1 Co1 N1 C27 -50.9(12) . .
N2 Co1 N1 C27 42.9(12) . .
O9 Co1 N1 C27 -15(12) . .
O2 Co1 N1 C27 -109.4(12) . .
O7 Co1 N1 C23 -39.9(12) 1_466 .
O1 Co1 N1 C23 129.8(12) . .
N2 Co1 N1 C23 -136.4(12) . .
O9 Co1 N1 C23 165(11) . .
O2 Co1 N1 C23 71.3(12) . .
O7 Co1 N2 C29 -10.1(11) 1_466 .
O1 Co1 N2 C29 174.2(10) . .
N1 Co1 N2 C29 83.5(11) . .
O9 Co1 N2 C29 -98.3(10) . .
O2 Co1 N2 C29 176.8(9) . .
O7 Co1 N2 C33 168.7(10) 1_466 .
O1 Co1 N2 C33 -7.0(10) . .
N1 Co1 N2 C33 -97.7(10) . .
O9 Co1 N2 C33 80.5(10) . .
O2 Co1 N2 C33 -4.4(15) . .
O7 Co1 O1 C7 18(2) 1_466 .
N2 Co1 O1 C7 175.0(8) . .
N1 Co1 O1 C7 -93.6(8) . .
O9 Co1 O1 C7 87.6(8) . .
O2 Co1 O1 C7 -3.6(7) . .
O7 Co1 O2 C7 -172.0(8) 1_466 .
O1 Co1 O2 C7 3.7(8) . .
N2 Co1 O2 C7 0.6(13) . .
N1 Co1 O2 C7 94.2(9) . .
O9 Co1 O2 C7 -83.7(8) . .
C6 C1 C2 C3 1.8(19) . .
C13 C1 C2 C3 -177.2(12) . .
C1 C2 C3 C4 0(2) . .
C2 C3 C4 C5 -1.4(19) . .
C2 C3 C4 C19 -179.9(13) . .
C3 C4 C5 C6 1.0(19) . .
C19 C4 C5 C6 179.5(13) . .
C4 C5 C6 C1 1(2) . .
C2 C1 C6 C5 -2(2) . .
C13 C1 C6 C5 176.9(12) . .
Co1 O2 C7 O1 -6.0(12) . .
Co1 O2 C7 C9 175.1(12) . .
Co1 O1 C7 O2 6.5(13) . .
Co1 O1 C7 C9 -174.5(10) . .
O2 C7 C9 C10 1(2) . .
O1 C7 C9 C10 -177.8(12) . .
O2 C7 C9 C14 -179.1(12) . .
O1 C7 C9 C14 2.0(18) . .
C14 C9 C10 C11 -0.7(19) . .
C7 C9 C10 C11 179.0(12) . .
C9 C10 C11 C12 1.4(19) . .
C9 C10 C11 C8 179.5(13) . .
O4 C8 C11 C10 -178.2(16) . .
O3 C8 C11 C10 2(2) . .
O4 C8 C11 C12 0(2) . .
O3 C8 C11 C12 -179.6(15) . .
C10 C11 C12 C13 -1(2) . .
C8 C11 C12 C13 -179.2(13) . .
C11 C12 C13 C14 0(2) . .
C11 C12 C13 C1 -179.9(12) . .
C6 C1 C13 C12 33(2) . .
C2 C1 C13 C12 -147.8(13) . .
C6 C1 C13 C14 -146.7(13) . .
C2 C1 C13 C14 32.2(19) . .
C10 C9 C14 C13 0(2) . .
C7 C9 C14 C13 179.9(11) . .
C12 C13 C14 C9 0.7(19) . .
C1 C13 C14 C9 -179.3(11) . .
Co1 O7 C16 O8 12(2) 1_644 .
Co1 O7 C16 C21 -165.5(9) 1_644 .
O5 C15 C17 C18 -3(2) . .
O6 C15 C17 C18 176.4(15) . .
O5 C15 C17 C22 177.7(16) . .
O6 C15 C17 C22 -3(2) . .
C22 C17 C18 C19 2(2) . .
C15 C17 C18 C19 -176.9(13) . .
C17 C18 C19 C20 -2(2) . .
C17 C18 C19 C4 176.0(13) . .
C3 C4 C19 C20 144.9(13) . .
C5 C4 C19 C20 -34(2) . .
C3 C4 C19 C18 -33.3(19) . .
C5 C4 C19 C18 148.3(13) . .
C18 C19 C20 C21 0.0(19) . .
C4 C19 C20 C21 -178.3(12) . .
C19 C20 C21 C22 2(2) . .
C19 C20 C21 C16 180.0(12) . .
O8 C16 C21 C22 175.0(13) . .
O7 C16 C21 C22 -7.6(18) . .
O8 C16 C21 C20 -3(2) . .
O7 C16 C21 C20 174.7(12) . .
C20 C21 C22 C17 -2(2) . .
C16 C21 C22 C17 179.9(12) . .
C18 C17 C22 C21 0(2) . .
C15 C17 C22 C21 179.3(13) . .
C27 N1 C23 C24 0(2) . .
Co1 N1 C23 C24 179.2(11) . .
N1 C23 C24 C25 -1(2) . .
C23 C24 C25 C26 1(2) . .
C23 C24 C25 C28 -176.7(14) . .
C24 C25 C26 C27 1(2) . .
C28 C25 C26 C27 178.0(14) . .
C23 N1 C27 C26 1(2) . .
Co1 N1 C27 C26 -177.8(11) . .
C25 C26 C27 N1 -2(2) . .
C26 C25 C28 C28 -169(3) . 2_567
C24 C25 C28 C28 9(4) . 2_567
C33 N2 C29 C30 0(2) . .
Co1 N2 C29 C30 178.8(10) . .
N2 C29 C30 C31 0(2) . .
C29 C30 C31 C32 1(2) . .
C29 C30 C31 C34 178.9(13) . .
C30 C31 C32 C33 -1(2) . .
C34 C31 C32 C33 -179.1(13) . .
C29 N2 C33 C32 0(2) . .
Co1 N2 C33 C32 -179.2(11) . .
C31 C32 C33 N2 1(2) . .
C30 C31 C34 C34 -175.1(17) . 2_466
C32 C31 C34 C34 3(3) . 2_466
